data_7712559
loop_
_publ_author_name
'Icsel, Ceyda'
'Yilmaz, Veysel T.'
'Ayg\"un, Muhittin'
'Erkisa, Merve'
'Ulukaya, Engin'

_publ_section_title
;
 Water-soluble copper(II) 5-fluorouracil complexes bearing polypyridyl
 co-ligands: Synthesis, structures and anticancer activity
;
_journal_name_full 'Dalton Transactions'
_journal_paper_doi 10.1039/D3DT00363A
_journal_year 2023
_chemical_formula_moiety '2(C24 H20 Cu F N8 O2), 2(N O3), 5(H2 O)'
_chemical_formula_sum 'C48 H50 Cu2 F2 N18 O15'
_chemical_formula_weight 1284.14
_space_group_crystal_system monoclinic
_space_group_IT_number 13
_space_group_name_Hall '-P 2yc'
_space_group_name_H-M_alt 'P 1 2/c 1'
_atom_sites_solution_hydrogens mixed
_audit_creation_date 2021-12-23
_audit_creation_method
;
Olex2 1.3-alpha
(compiled 2020.09.11 svn.r3730fd0d for OlexSys, GUI svn.r6159)
;
_audit_update_record
;
2022-12-24 deposited with the CCDC.	2023-03-09 downloaded from the CCDC.
;
_cell_angle_alpha 90
_cell_angle_beta 104.091(9)
_cell_angle_gamma 90
_cell_formula_units_Z 2
_cell_length_a 15.6860(11)
_cell_length_b 9.7121(9)
_cell_length_c 18.3253(18)
_cell_measurement_reflns_used 1724
_cell_measurement_temperature 292(2)
_cell_measurement_theta_max 22.8770
_cell_measurement_theta_min 3.7810
_cell_volume 2707.7(4)
_computing_cell_refinement 'CrysAlisPro 1.171.41.93a (Rigaku OD, 2020)'
_computing_data_collection 'CrysAlisPro 1.171.41.93a (Rigaku OD, 2020)'
_computing_data_reduction 'CrysAlisPro 1.171.41.93a (Rigaku OD, 2020)'
_computing_molecular_graphics 'Olex2 1.3-alpha (Dolomanov et al., 2009)'
_computing_publication_material 'Olex2 1.3-alpha (Dolomanov et al., 2009)'
_computing_structure_refinement 'SHELXL 2018/3 (Sheldrick, 2015)'
_computing_structure_solution 'SHELXT  (Sheldrick, 2015)'
_diffrn_ambient_temperature 292(2)
_diffrn_detector_area_resol_mean 8.0667
_diffrn_detector_type Eos
_diffrn_measured_fraction_theta_full 0.964
_diffrn_measured_fraction_theta_max 0.964
_diffrn_measurement_details
;
List of Runs (angles in degrees, time in seconds):

  # Type    Start    End  Width  t~exp~   \w     \q     \k     \f   Frames
#--------------------------------------------------------------------------
  1  \w      2.00  39.00   1.00    5.00    --   14.20  77.00  60.00   37
  2  \w    -37.00  37.00   1.00    5.00    --   14.20 -77.00-150.00   74
  3  \w    -46.00  29.00   1.00    5.00    --   14.20 -19.00  60.00   75
;
_diffrn_measurement_device 'four-circle diffractometer'
_diffrn_measurement_device_type 'Xcalibur, Eos'
_diffrn_measurement_method '\w scans'
_diffrn_radiation_type MoK\a
_diffrn_radiation_wavelength 0.71073
_diffrn_reflns_av_R_equivalents 0.0614
_diffrn_reflns_av_unetI/netI 0.2357
_diffrn_reflns_Laue_measured_fraction_full 0.964
_diffrn_reflns_Laue_measured_fraction_max 0.964
_diffrn_reflns_limit_h_max 18
_diffrn_reflns_limit_h_min -18
_diffrn_reflns_limit_k_max 9
_diffrn_reflns_limit_k_min -11
_diffrn_reflns_limit_l_max 16
_diffrn_reflns_limit_l_min -21
_diffrn_reflns_number 8982
_diffrn_reflns_point_group_measured_fraction_full 0.964
_diffrn_reflns_point_group_measured_fraction_max 0.964
_diffrn_reflns_theta_full 25.039
_diffrn_reflns_theta_max 25.039
_diffrn_reflns_theta_min 3.107
_exptl_absorpt_coefficient_mu 0.878
_exptl_absorpt_correction_T_max 0.930
_exptl_absorpt_correction_T_min 0.854
_exptl_absorpt_correction_type analytical
_exptl_absorpt_process_details
;
CrysAlisPro 1.171.41.93a (Rigaku Oxford Diffraction, 2020)
Analytical numeric absorption correction using a multifaceted crystal
model based on expressions derived by R.C. Clark & J.S. Reid.
(Clark, R. C. & Reid, J. S. (1995). Acta Cryst. A51, 887-897)
Empirical absorption correction using spherical harmonics,
implemented in SCALE3 ABSPACK scaling algorithm.
;
_exptl_crystal_colour green
_exptl_crystal_colour_primary green
_exptl_crystal_density_diffrn 1.575
_exptl_crystal_description prism
_exptl_crystal_F_000 1320
_exptl_crystal_size_max 0.50
_exptl_crystal_size_mid 0.21
_exptl_crystal_size_min 0.11
_refine_diff_density_max 0.402
_refine_diff_density_min -0.328
_refine_diff_density_rms 0.060
_refine_ls_extinction_method none
_refine_ls_goodness_of_fit_ref 0.706
_refine_ls_hydrogen_treatment constr
_refine_ls_matrix_type full
_refine_ls_number_parameters 403
_refine_ls_number_reflns 4614
_refine_ls_number_restraints 21
_refine_ls_restrained_S_all 0.709
_refine_ls_R_factor_all 0.1481
_refine_ls_R_factor_gt 0.0466
_refine_ls_shift/su_max 0.002
_refine_ls_shift/su_mean 0.000
_refine_ls_structure_factor_coef Fsqd
_refine_ls_weighting_details 'w=1/[\s^2^(Fo^2^)+(0.0146P)^2^] where P=(Fo^2^+2Fc^2^)/3'
_refine_ls_weighting_scheme calc
_refine_ls_wR_factor_gt 0.0566
_refine_ls_wR_factor_ref 0.0659
_reflns_Friedel_coverage 0.000
_reflns_number_gt 1736
_reflns_number_total 4614
_reflns_threshold_expression 'I > 2\s(I)'
_twin_special_details
;
Component 2 rotated by 6.2171\% 
around [0.99 0.06 0.14] (reciprocal) or [0.95 0.14 0.29] (direct)
;
_cod_data_source_file d3dt00363a2.cif
_cod_data_source_block Compound_III
_cod_original_sg_symbol_H-M 'P 2/c'
_cod_database_code 7712559
_shelx_shelxl_version_number 2018/3
_shelx_space_group_comment
;
The symmetry employed for this shelxl refinement is uniquely defined
by the following loop, which should always be used as a source of
symmetry information in preference to the above space-group names.
They are only intended as comments.
;
_shelx_estimated_absorpt_t_max 0.910
_shelx_estimated_absorpt_t_min 0.670
_olex2_refinement_description
;
1. Fixed Uiso
 At 1.2 times of:
  All C(H) groups, All N(H) groups
 At 1.5 times of:
  All O(H,H) groups
2. Restrained distances
 O5-N9 \\sim O4-N9 \\sim O3B-N9 \\sim O3A-N9
 with sigma of 0.02
3. Rigid body (RIGU) restrains
 C4, O2
 with sigma for 1-2 distances of 0.002 and sigma for 1-3 distances of 0.002
 C1, O1
 with sigma for 1-2 distances of 0.002 and sigma for 1-3 distances of 0.002
 N2, C4
 with sigma for 1-2 distances of 0.002 and sigma for 1-3 distances of 0.002
 N2, C1
 with sigma for 1-2 distances of 0.002 and sigma for 1-3 distances of 0.002
 C22, C23
 with sigma for 1-2 distances of 0.002 and sigma for 1-3 distances of 0.002
4. Others
 Sof(O3A)=1-FVAR(1)
 Sof(O3B)=FVAR(1)
 Fixed Sof: H1WA(0.5) H1WB(0.5)
5.a Free rotating group:
 O1W(H1WA,H1WB), O3W(H3WA,H3WB), O2W(H2WA,H2WB)
5.b Aromatic/amide H refined with riding coordinates:
 N1(H2), N4(H4), N7(H7), C3(H3), C5(H5), C6(H6), C7(H7A), C8(H8), C11(H11),
 C12(H12), C13(H13), C14(H14), C15(H15), C16(H16), C17(H17), C18(H18), C21(H21),
  C22(H22), C23(H23), C24(H24)
;
_olex2_submission_special_instructions 'No special instructions were received'
_oxdiff_exptl_absorpt_empirical_details
;
Empirical correction (ABSPACK) includes:
- Absorption correction using spherical harmonics
- Frame scaling
;

loop_
_space_group_symop_operation_xyz
'x, y, z'
'-x, y, -z+1/2'
'-x, -y, -z'
'x, -y, z-1/2'

loop_
_atom_site_label
_atom_site_type_symbol
_atom_site_fract_x
_atom_site_fract_y
_atom_site_fract_z
_atom_site_U_iso_or_equiv
_atom_site_adp_type
_atom_site_occupancy
_atom_site_site_symmetry_order
_atom_site_calc_flag
_atom_site_refinement_flags_posn
_atom_site_refinement_flags_adp
_atom_site_refinement_flags_occupancy
_atom_site_disorder_assembly
_atom_site_disorder_group
Cu1 Cu 0.73685(3) 0.50585(7) 0.41983(3) 0.03365(16) Uani 1 1 d . . . . .
F1 F 0.66987(15) 0.3673(3) 0.12959(15) 0.0610(9) Uani 1 1 d . . . . .
O1 O 0.63764(14) 0.5060(4) 0.24810(14) 0.0451(8) Uani 1 1 d . . . . .
O2 O 0.89730(16) 0.3604(3) 0.39750(18) 0.0490(10) Uani 1 1 d . . . . .
N2 N 0.76869(19) 0.4387(3) 0.3240(2) 0.0301(10) Uani 1 1 d . . . . .
N1 N 0.8632(2) 0.3005(4) 0.2741(2) 0.0458(12) Uani 1 1 d . . . . .
H2 H 0.912513 0.258185 0.279469 0.055 Uiso 1 1 calc R U . . .
N3 N 0.8179(2) 0.6657(4) 0.4238(2) 0.0320(10) Uani 1 1 d . . . . .
N4 N 0.9253(2) 0.5967(4) 0.5312(2) 0.0383(11) Uani 1 1 d . . . . .
H4 H 0.980602 0.603524 0.551787 0.046 Uiso 1 1 calc R U . . .
N5 N 0.8001(2) 0.4653(4) 0.53340(19) 0.0332(11) Uani 1 1 d . . . . .
N6 N 0.6305(2) 0.6219(4) 0.4363(2) 0.0294(10) Uani 1 1 d . . . . .
N7 N 0.5267(2) 0.4664(4) 0.3682(2) 0.0375(11) Uani 1 1 d . . . . .
H7 H 0.477649 0.467356 0.334666 0.045 Uiso 1 1 calc R U . . .
N8 N 0.6578(2) 0.3395(4) 0.4073(2) 0.0313(10) Uani 1 1 d . . . . .
C1 C 0.7079(3) 0.4415(4) 0.2566(3) 0.0302(12) Uani 1 1 d . . . . .
C2 C 0.7293(3) 0.3672(5) 0.1965(3) 0.0380(14) Uani 1 1 d . . . . .
C3 C 0.8056(3) 0.3000(5) 0.2055(3) 0.0481(15) Uani 1 1 d . . . . .
H3 H 0.819061 0.253593 0.165367 0.058 Uiso 1 1 calc R U . . .
C4 C 0.8460(3) 0.3649(5) 0.3345(3) 0.0361(13) Uani 1 1 d . . . . .
C5 C 0.6433(3) 0.7403(5) 0.4757(3) 0.0380(14) Uani 1 1 d . . . . .
H5 H 0.701171 0.766465 0.496515 0.046 Uiso 1 1 calc R U . . .
C6 C 0.5786(3) 0.8256(5) 0.4879(3) 0.0463(14) Uani 1 1 d . . . . .
H6 H 0.591512 0.904539 0.517213 0.056 Uiso 1 1 calc R U . . .
C7 C 0.4931(3) 0.7879(6) 0.4542(3) 0.0548(16) Uani 1 1 d . . . . .
H7A H 0.446464 0.843378 0.459004 0.066 Uiso 1 1 calc R U . . .
C8 C 0.4777(3) 0.6701(5) 0.4142(3) 0.0492(15) Uani 1 1 d . . . . .
H8 H 0.420262 0.644129 0.391747 0.059 Uiso 1 1 calc R U . . .
C9 C 0.5466(3) 0.5876(5) 0.4064(3) 0.0313(13) Uani 1 1 d . . . . .
C10 C 0.5707(3) 0.3440(5) 0.3738(3) 0.0319(13) Uani 1 1 d . . . . .
C11 C 0.5272(3) 0.2218(6) 0.3475(3) 0.0470(15) Uani 1 1 d . . . . .
H11 H 0.467361 0.224762 0.324756 0.056 Uiso 1 1 calc R U . . .
C12 C 0.5690(3) 0.1001(5) 0.3540(3) 0.0551(16) Uani 1 1 d . . . . .
H12 H 0.538904 0.020469 0.334661 0.066 Uiso 1 1 calc R U . . .
C13 C 0.6580(3) 0.0948(5) 0.3902(3) 0.0508(15) Uani 1 1 d . . . . .
H13 H 0.688603 0.011992 0.396554 0.061 Uiso 1 1 calc R U . . .
C14 C 0.6985(3) 0.2160(5) 0.4159(3) 0.0410(14) Uani 1 1 d . . . . .
H14 H 0.757659 0.213228 0.440770 0.049 Uiso 1 1 calc R U . . .
C15 C 0.7616(3) 0.3801(5) 0.5745(3) 0.0419(13) Uani 1 1 d . . . . .
H15 H 0.703897 0.353407 0.553453 0.050 Uiso 1 1 calc R U . . .
C16 C 0.7999(3) 0.3310(5) 0.6434(3) 0.0471(14) Uani 1 1 d . . . . .
H16 H 0.769611 0.273875 0.669081 0.057 Uiso 1 1 calc R U . . .
C17 C 0.8863(3) 0.3686(5) 0.6745(3) 0.0538(16) Uani 1 1 d . . . . .
H17 H 0.915810 0.334627 0.721235 0.065 Uiso 1 1 calc R U . . .
C18 C 0.9274(3) 0.4548(5) 0.6366(3) 0.0482(16) Uani 1 1 d . . . . .
H18 H 0.985245 0.481015 0.657243 0.058 Uiso 1 1 calc R U . . .
C19 C 0.8827(2) 0.5044(6) 0.5663(2) 0.0321(11) Uani 1 1 d . . . . .
C20 C 0.8977(3) 0.6806(5) 0.4697(3) 0.0338(13) Uani 1 1 d . . . . .
C21 C 0.9555(3) 0.7844(5) 0.4573(3) 0.0510(16) Uani 1 1 d . . . . .
H21 H 1.010410 0.795211 0.490348 0.061 Uiso 1 1 calc R U . . .
C22 C 0.9305(3) 0.8669(6) 0.3977(3) 0.0623(17) Uani 1 1 d . . . . .
H22 H 0.969575 0.932751 0.388304 0.075 Uiso 1 1 calc R U . . .
C23 C 0.8477(3) 0.8566(5) 0.3494(3) 0.0594(16) Uani 1 1 d . . . . .
H23 H 0.829337 0.916448 0.308976 0.071 Uiso 1 1 calc R U . . .
C24 C 0.7949(3) 0.7551(5) 0.3638(3) 0.0472(15) Uani 1 1 d . . . . .
H24 H 0.739668 0.745075 0.331161 0.057 Uiso 1 1 calc R U . . .
O1W O 1.000000 0.1250(5) 0.250000 0.0721(17) Uani 1 2 d GS T P . .
H1WA H 0.965117 0.089695 0.211691 0.108 Uiso 0.5 1 d G U P . .
H1WB H 1.028682 0.057007 0.272863 0.108 Uiso 0.5 1 d G U P . .
O3A O 0.8527(7) -0.025(2) 0.0444(7) 0.188(10) Uani 0.512(17) 1 d D . P A 2
O3B O 0.8763(12) 0.0953(13) 0.0878(10) 0.170(9) Uani 0.488(17) 1 d D . P A 1
O4 O 0.8541(3) -0.0152(5) 0.1707(3) 0.138(2) Uani 1 1 d D . . . .
O5 O 0.7410(4) -0.0164(8) 0.0834(3) 0.188(3) Uani 1 1 d D . . . .
N9 N 0.8218(5) 0.0101(11) 0.1014(5) 0.125(3) Uani 1 1 d D . . . .
O3W O 0.5834(4) 0.7876(7) 0.2639(4) 0.175(2) Uani 1 1 d G . . . .
H3WA H 0.617043 0.826247 0.240108 0.262 Uiso 1 1 d G U . . .
H3WB H 0.600371 0.704214 0.268349 0.262 Uiso 1 1 d G U . . .
O2W O 0.6573(3) -0.0086(11) 0.1975(3) 0.204(2) Uani 1 1 d G . . . .
H2WA H 0.620153 -0.015187 0.155328 0.306 Uiso 1 1 d G U . . .
H2WB H 0.706972 -0.009042 0.186614 0.306 Uiso 1 1 d G U . . .

loop_
_atom_site_aniso_label
_atom_site_aniso_U_11
_atom_site_aniso_U_22
_atom_site_aniso_U_33
_atom_site_aniso_U_23
_atom_site_aniso_U_13
_atom_site_aniso_U_12
Cu1 0.0272(2) 0.0387(3) 0.0331(3) -0.0018(4) 0.0036(2) -0.0019(4)
F1 0.0559(17) 0.089(2) 0.032(2) -0.0199(18) -0.0026(15) -0.0047(16)
O1 0.0276(14) 0.064(2) 0.0384(19) -0.003(2) -0.0020(14) 0.0144(19)
O2 0.0225(17) 0.074(3) 0.044(2) 0.000(2) -0.0048(15) 0.0007(17)
N2 0.0179(15) 0.048(3) 0.023(2) -0.007(2) 0.0033(15) -0.0027(18)
N1 0.034(2) 0.053(3) 0.051(3) -0.011(3) 0.010(2) 0.014(2)
N3 0.031(2) 0.033(3) 0.030(3) 0.004(2) 0.005(2) -0.004(2)
N4 0.0171(19) 0.059(3) 0.036(3) 0.010(2) 0.000(2) -0.002(2)
N5 0.0273(19) 0.046(3) 0.027(2) -0.001(2) 0.0073(18) -0.001(2)
N6 0.027(2) 0.027(3) 0.033(3) -0.005(2) 0.006(2) -0.001(2)
N7 0.0176(18) 0.046(3) 0.041(3) -0.007(2) -0.0068(17) 0.007(2)
N8 0.032(2) 0.028(3) 0.035(3) 0.002(2) 0.010(2) -0.002(2)
C1 0.027(2) 0.034(3) 0.030(3) 0.000(3) 0.007(2) -0.006(2)
C2 0.032(3) 0.050(4) 0.030(4) -0.009(3) 0.004(3) -0.009(3)
C3 0.045(3) 0.059(4) 0.040(4) -0.016(3) 0.010(3) -0.001(3)
C4 0.027(2) 0.043(3) 0.039(3) 0.002(3) 0.009(2) -0.007(2)
C5 0.043(3) 0.038(4) 0.032(4) 0.004(3) 0.008(3) -0.008(3)
C6 0.063(3) 0.033(3) 0.043(4) -0.011(3) 0.014(3) 0.002(3)
C7 0.049(3) 0.052(4) 0.063(4) -0.005(3) 0.013(3) 0.020(3)
C8 0.036(3) 0.052(4) 0.058(4) -0.006(3) 0.010(3) 0.015(3)
C9 0.029(3) 0.032(4) 0.033(4) -0.004(3) 0.008(3) 0.001(3)
C10 0.027(3) 0.041(4) 0.027(3) -0.004(3) 0.005(2) -0.002(3)
C11 0.033(3) 0.050(4) 0.055(4) -0.010(3) 0.006(3) -0.010(3)
C12 0.059(4) 0.035(4) 0.067(5) -0.015(3) 0.007(3) -0.014(3)
C13 0.063(4) 0.033(4) 0.061(4) -0.005(3) 0.024(3) 0.008(3)
C14 0.041(3) 0.041(4) 0.041(4) -0.002(3) 0.011(3) 0.004(3)
C15 0.035(3) 0.053(4) 0.037(4) -0.004(3) 0.008(3) -0.006(3)
C16 0.062(4) 0.047(4) 0.034(4) 0.013(3) 0.017(3) 0.002(3)
C17 0.048(3) 0.064(4) 0.039(4) 0.020(3) -0.010(3) 0.001(3)
C18 0.033(3) 0.061(4) 0.044(4) 0.012(3) -0.004(3) -0.009(3)
C19 0.028(2) 0.039(3) 0.029(3) 0.004(4) 0.006(2) 0.004(3)
C20 0.030(3) 0.035(3) 0.038(4) -0.001(3) 0.011(3) -0.003(3)
C21 0.039(3) 0.054(4) 0.061(5) -0.002(3) 0.016(3) -0.013(3)
C22 0.057(3) 0.065(4) 0.063(5) 0.023(4) 0.013(3) -0.015(3)
C23 0.063(3) 0.052(4) 0.063(4) 0.029(3) 0.015(3) 0.000(3)
C24 0.043(3) 0.052(4) 0.044(4) 0.015(3) 0.005(3) -0.004(3)
O1W 0.036(3) 0.068(4) 0.113(6) 0.000 0.020(3) 0.000
O3A 0.127(9) 0.32(3) 0.102(12) 0.028(12) 0.004(8) -0.055(12)
O3B 0.312(19) 0.109(12) 0.143(17) 0.014(9) 0.159(15) -0.024(10)
O4 0.168(4) 0.080(4) 0.124(5) -0.004(4) -0.044(4) -0.028(4)
O5 0.171(5) 0.159(6) 0.181(6) -0.022(5) -0.057(5) 0.075(6)
N9 0.143(7) 0.098(6) 0.110(8) -0.023(8) -0.015(6) 0.039(8)
O3W 0.213(6) 0.143(5) 0.146(6) -0.005(5) -0.002(5) 0.020(5)
O2W 0.138(4) 0.231(6) 0.234(7) 0.012(8) 0.027(4) -0.001(7)

loop_
_atom_type_symbol
_atom_type_description
_atom_type_scat_dispersion_real
_atom_type_scat_dispersion_imag
_atom_type_scat_source
C C 0.0033 0.0016 'International Tables Vol C Tables 4.2.6.8 and 6.1.1.4'
H H 0.0000 0.0000 'International Tables Vol C Tables 4.2.6.8 and 6.1.1.4'
Cu Cu 0.3201 1.2651 'International Tables Vol C Tables 4.2.6.8 and 6.1.1.4'
F F 0.0171 0.0103 'International Tables Vol C Tables 4.2.6.8 and 6.1.1.4'
N N 0.0061 0.0033 'International Tables Vol C Tables 4.2.6.8 and 6.1.1.4'
O O 0.0106 0.0060 'International Tables Vol C Tables 4.2.6.8 and 6.1.1.4'

loop_
_exptl_crystal_face_index_h
_exptl_crystal_face_index_k
_exptl_crystal_face_index_l
_exptl_crystal_face_perp_dist
-20 -5 -1 0.2165
19 0 7 0.2560
-9 8 20 0.0967
-5 -13 9 0.0506
2 -14 -2 0.0390
19 -7 -12 0.0832
4 -11 -14 0.0696
10 1 -25 0.1029
19 3 -16 0.0859
7 12 -11 0.0484
-2 13 5 0.0772
-3 -5 24 0.1525
-17 -6 -8 0.1871
-11 11 10 0.1216

loop_
_geom_angle_atom_site_label_1
_geom_angle_atom_site_label_2
_geom_angle_atom_site_label_3
_geom_angle
_geom_angle_site_symmetry_1
_geom_angle_site_symmetry_3
_geom_angle_publ_flag
N2 Cu1 N5 129.19(13) . . ?
N2 Cu1 N6 131.63(14) . . ?
N3 Cu1 N2 89.59(13) . . ?
N3 Cu1 N5 88.10(15) . . ?
N3 Cu1 N6 95.65(14) . . ?
N3 Cu1 N8 174.92(16) . . ?
N6 Cu1 N5 99.08(13) . . ?
N8 Cu1 N2 85.33(13) . . ?
N8 Cu1 N5 95.23(15) . . ?
N8 Cu1 N6 87.62(15) . . ?
C1 N2 Cu1 120.5(3) . . ?
C1 N2 C4 122.1(4) . . ?
C4 N2 Cu1 115.8(3) . . ?
C3 N1 H2 118.7 . . ?
C4 N1 H2 118.7 . . ?
C4 N1 C3 122.5(4) . . ?
C20 N3 Cu1 126.7(3) . . ?
C20 N3 C24 117.2(4) . . ?
C24 N3 Cu1 114.8(3) . . ?
C19 N4 H4 113.5 . . ?
C19 N4 C20 133.0(4) . . ?
C20 N4 H4 113.5 . . ?
C15 N5 Cu1 119.7(3) . . ?
C19 N5 Cu1 124.0(3) . . ?
C19 N5 C15 115.7(4) . . ?
C5 N6 Cu1 121.1(3) . . ?
C9 N6 Cu1 123.0(3) . . ?
C9 N6 C5 115.8(4) . . ?
C9 N7 H7 114.2 . . ?
C10 N7 H7 114.2 . . ?
C10 N7 C9 131.5(4) . . ?
C10 N8 Cu1 123.4(3) . . ?
C14 N8 Cu1 116.0(3) . . ?
C14 N8 C10 118.5(4) . . ?
O1 C1 N2 121.7(4) . . ?
O1 C1 C2 121.8(4) . . ?
N2 C1 C2 116.5(4) . . ?
F1 C2 C1 117.5(4) . . ?
C3 C2 F1 120.8(5) . . ?
C3 C2 C1 121.6(5) . . ?
N1 C3 H3 120.5 . . ?
C2 C3 N1 119.1(4) . . ?
C2 C3 H3 120.5 . . ?
O2 C4 N2 119.9(5) . . ?
O2 C4 N1 122.1(4) . . ?
N1 C4 N2 118.0(4) . . ?
N6 C5 H5 117.1 . . ?
N6 C5 C6 125.7(4) . . ?
C6 C5 H5 117.1 . . ?
C5 C6 H6 121.8 . . ?
C5 C6 C7 116.3(4) . . ?
C7 C6 H6 121.8 . . ?
C6 C7 H7A 120.2 . . ?
C8 C7 C6 119.5(5) . . ?
C8 C7 H7A 120.2 . . ?
C7 C8 H8 119.7 . . ?
C7 C8 C9 120.5(5) . . ?
C9 C8 H8 119.7 . . ?
N6 C9 N7 120.2(4) . . ?
N6 C9 C8 122.0(4) . . ?
N7 C9 C8 117.7(4) . . ?
N7 C10 C11 121.3(4) . . ?
N8 C10 N7 119.8(4) . . ?
N8 C10 C11 118.9(4) . . ?
C10 C11 H11 119.0 . . ?
C12 C11 C10 122.1(4) . . ?
C12 C11 H11 119.0 . . ?
C11 C12 H12 120.5 . . ?
C11 C12 C13 119.0(4) . . ?
C13 C12 H12 120.5 . . ?
C12 C13 H13 121.3 . . ?
C14 C13 C12 117.4(4) . . ?
C14 C13 H13 121.3 . . ?
N8 C14 C13 124.0(4) . . ?
N8 C14 H14 118.0 . . ?
C13 C14 H14 118.0 . . ?
N5 C15 H15 117.3 . . ?
C16 C15 N5 125.4(5) . . ?
C16 C15 H15 117.3 . . ?
C15 C16 H16 121.3 . . ?
C15 C16 C17 117.5(5) . . ?
C17 C16 H16 121.3 . . ?
C16 C17 H17 120.2 . . ?
C18 C17 C16 119.7(5) . . ?
C18 C17 H17 120.2 . . ?
C17 C18 H18 120.2 . . ?
C17 C18 C19 119.7(4) . . ?
C19 C18 H18 120.2 . . ?
N4 C19 C18 117.9(4) . . ?
N5 C19 N4 120.1(4) . . ?
N5 C19 C18 122.0(4) . . ?
N3 C20 N4 120.9(4) . . ?
N3 C20 C21 121.1(5) . . ?
N4 C20 C21 118.0(4) . . ?
C20 C21 H21 120.4 . . ?
C22 C21 C20 119.2(5) . . ?
C22 C21 H21 120.4 . . ?
C21 C22 H22 119.3 . . ?
C21 C22 C23 121.5(5) . . ?
C23 C22 H22 119.3 . . ?
C22 C23 H23 121.6 . . ?
C24 C23 C22 116.8(5) . . ?
C24 C23 H23 121.6 . . ?
N3 C24 H24 118.0 . . ?
C23 C24 N3 124.1(4) . . ?
C23 C24 H24 118.0 . . ?
H1WA O1W H1WA 132.4 . 2_755 ?
H1WA O1W H1WB 28.7 . 2_755 ?
H1WA O1W H1WB 104.5 . . ?
H1WA O1W H1WB 104.5 2_755 2_755 ?
H1WB O1W H1WA 28.7 . 2_755 ?
H1WB O1W H1WB 78.0 . 2_755 ?
O3B N9 O4 101.6(11) . . ?
O4 N9 O3A 128.0(10) . . ?
O5 N9 O3A 106.5(10) . . ?
O5 N9 O3B 140.6(13) . . ?
O5 N9 O4 110.8(8) . . ?
H3WA O3W H3WB 104.5 . . ?
H2WA O2W H2WB 104.5 . . ?

loop_
_geom_bond_atom_site_label_1
_geom_bond_atom_site_label_2
_geom_bond_distance
_geom_bond_site_symmetry_2
_geom_bond_publ_flag
Cu1 N2 2.045(3) . ?
Cu1 N3 1.997(3) . ?
Cu1 N5 2.113(3) . ?
Cu1 N6 2.094(3) . ?
Cu1 N8 2.016(3) . ?
F1 C2 1.348(4) . ?
O1 C1 1.244(4) . ?
O2 C4 1.237(5) . ?
N2 C1 1.365(5) . ?
N2 C4 1.381(5) . ?
N1 H2 0.8600 . ?
N1 C3 1.357(5) . ?
N1 C4 1.355(5) . ?
N3 C20 1.335(5) . ?
N3 C24 1.379(5) . ?
N4 H4 0.8600 . ?
N4 C19 1.369(5) . ?
N4 C20 1.372(5) . ?
N5 C15 1.356(5) . ?
N5 C19 1.345(4) . ?
N6 C5 1.347(5) . ?
N6 C9 1.339(5) . ?
N7 H7 0.8600 . ?
N7 C9 1.366(5) . ?
N7 C10 1.366(5) . ?
N8 C10 1.356(5) . ?
N8 C14 1.350(5) . ?
C1 C2 1.424(5) . ?
C2 C3 1.338(5) . ?
C3 H3 0.9300 . ?
C5 H5 0.9300 . ?
C5 C6 1.369(5) . ?
C6 H6 0.9300 . ?
C6 C7 1.383(5) . ?
C7 H7A 0.9300 . ?
C7 C8 1.348(6) . ?
C8 H8 0.9300 . ?
C8 C9 1.380(5) . ?
C10 C11 1.395(5) . ?
C11 H11 0.9300 . ?
C11 C12 1.343(5) . ?
C12 H12 0.9300 . ?
C12 C13 1.393(5) . ?
C13 H13 0.9300 . ?
C13 C14 1.365(5) . ?
C14 H14 0.9300 . ?
C15 H15 0.9300 . ?
C15 C16 1.346(6) . ?
C16 H16 0.9300 . ?
C16 C17 1.385(5) . ?
C17 H17 0.9300 . ?
C17 C18 1.347(5) . ?
C18 H18 0.9300 . ?
C18 C19 1.393(5) . ?
C20 C21 1.411(5) . ?
C21 H21 0.9300 . ?
C21 C22 1.335(6) . ?
C22 H22 0.9300 . ?
C22 C23 1.386(6) . ?
C23 H23 0.9300 . ?
C23 C24 1.355(5) . ?
C24 H24 0.9300 . ?
O1W H1WA 0.85(7) 2_755 ?
O1W H1WA 0.8502 . ?
O1W H1WB 0.8499 . ?
O1W H1WB 0.85(11) 2_755 ?
O3A N9 1.301(12) . ?
O3B N9 1.258(11) . ?
O4 N9 1.271(7) . ?
O5 N9 1.256(7) . ?
O3W H3WA 0.8499 . ?
O3W H3WB 0.8500 . ?
O2W H2WA 0.8495 . ?
O2W H2WB 0.8503 . ?

loop_
_geom_hbond_atom_site_label_D
_geom_hbond_atom_site_label_H
_geom_hbond_atom_site_label_A
_geom_hbond_distance_DH
_geom_hbond_distance_HA
_geom_hbond_distance_DA
_geom_hbond_angle_DHA
_geom_hbond_site_symmetry_A
_geom_hbond_publ_flag
N1 H2 O1W 0.86 2.05 2.858(5) 155.8 . yes
N4 H4 O2 0.86 1.95 2.802(4) 173.4 3_766 yes
N7 H7 O1 0.86 2.09 2.943(4) 170.1 2_655 yes
C3 H3 O4 0.93 2.66 3.255(7) 122.0 . yes
O1W H1WA O3B 0.85 2.36 3.14(2) 153.7 . yes
O1W H1WA O4 0.85 2.00 2.753(5) 147.4 . yes
O3W H3WA O2W 0.85 1.95 2.726(12) 150.3 1_565 yes
O3W H3WB O1 0.85 2.07 2.899(6) 164.5 . yes
O2W H2WB O4 0.85 2.40 3.243(7) 173.5 . yes
O2W H2WB O5 0.85 2.09 2.727(8) 131.6 . yes

loop_
_geom_torsion_atom_site_label_1
_geom_torsion_atom_site_label_2
_geom_torsion_atom_site_label_3
_geom_torsion_atom_site_label_4
_geom_torsion
_geom_torsion_site_symmetry_1
_geom_torsion_site_symmetry_2
_geom_torsion_site_symmetry_3
_geom_torsion_site_symmetry_4
_geom_torsion_publ_flag
Cu1 N2 C1 O1 12.9(5) . . . . ?
Cu1 N2 C1 C2 -167.2(3) . . . . ?
Cu1 N2 C4 O2 -10.6(5) . . . . ?
Cu1 N2 C4 N1 170.1(3) . . . . ?
Cu1 N3 C20 N4 -14.0(6) . . . . ?
Cu1 N3 C20 C21 167.2(3) . . . . ?
Cu1 N3 C24 C23 -168.9(4) . . . . ?
Cu1 N5 C15 C16 170.2(4) . . . . ?
Cu1 N5 C19 N4 12.5(6) . . . . ?
Cu1 N5 C19 C18 -168.1(3) . . . . ?
Cu1 N6 C5 C6 178.0(3) . . . . ?
Cu1 N6 C9 N7 5.6(6) . . . . ?
Cu1 N6 C9 C8 -176.0(3) . . . . ?
Cu1 N8 C10 N7 -20.7(6) . . . . ?
Cu1 N8 C10 C11 160.9(3) . . . . ?
Cu1 N8 C14 C13 -161.5(4) . . . . ?
F1 C2 C3 N1 -178.9(4) . . . . ?
O1 C1 C2 F1 -0.9(6) . . . . ?
O1 C1 C2 C3 178.8(4) . . . . ?
N2 C1 C2 F1 179.3(3) . . . . ?
N2 C1 C2 C3 -1.0(6) . . . . ?
N3 C20 C21 C22 -1.6(7) . . . . ?
N4 C20 C21 C22 179.6(5) . . . . ?
N5 C15 C16 C17 -1.0(7) . . . . ?
N6 C5 C6 C7 -2.4(7) . . . . ?
N7 C10 C11 C12 -178.6(5) . . . . ?
N8 C10 C11 C12 -0.3(8) . . . . ?
C1 N2 C4 O2 -176.8(4) . . . . ?
C1 N2 C4 N1 3.9(6) . . . . ?
C1 C2 C3 N1 1.4(7) . . . . ?
C3 N1 C4 O2 177.2(4) . . . . ?
C3 N1 C4 N2 -3.5(7) . . . . ?
C4 N2 C1 O1 178.5(4) . . . . ?
C4 N2 C1 C2 -1.7(6) . . . . ?
C4 N1 C3 C2 1.0(7) . . . . ?
C5 N6 C9 N7 -177.1(4) . . . . ?
C5 N6 C9 C8 1.3(7) . . . . ?
C5 C6 C7 C8 2.2(7) . . . . ?
C6 C7 C8 C9 -0.4(8) . . . . ?
C7 C8 C9 N6 -1.4(8) . . . . ?
C7 C8 C9 N7 177.0(5) . . . . ?
C9 N6 C5 C6 0.7(7) . . . . ?
C9 N7 C10 N8 -19.2(7) . . . . ?
C9 N7 C10 C11 159.1(5) . . . . ?
C10 N7 C9 N6 26.9(7) . . . . ?
C10 N7 C9 C8 -151.5(5) . . . . ?
C10 N8 C14 C13 2.7(7) . . . . ?
C10 C11 C12 C13 2.0(8) . . . . ?
C11 C12 C13 C14 -1.3(8) . . . . ?
C12 C13 C14 N8 -1.0(8) . . . . ?
C14 N8 C10 N7 176.3(4) . . . . ?
C14 N8 C10 C11 -2.0(7) . . . . ?
C15 N5 C19 N4 -176.2(4) . . . . ?
C15 N5 C19 C18 3.2(6) . . . . ?
C15 C16 C17 C18 2.0(7) . . . . ?
C16 C17 C18 C19 -0.4(7) . . . . ?
C17 C18 C19 N4 177.0(4) . . . . ?
C17 C18 C19 N5 -2.3(7) . . . . ?
C19 N4 C20 N3 -11.6(8) . . . . ?
C19 N4 C20 C21 167.3(4) . . . . ?
C19 N5 C15 C16 -1.5(6) . . . . ?
C20 N3 C24 C23 -0.6(7) . . . . ?
C20 N4 C19 N5 11.4(7) . . . . ?
C20 N4 C19 C18 -168.0(5) . . . . ?
C20 C21 C22 C23 2.7(8) . . . . ?
C21 C22 C23 C24 -2.7(8) . . . . ?
C22 C23 C24 N3 1.7(7) . . . . ?
C24 N3 C20 N4 179.3(4) . . . . ?
C24 N3 C20 C21 0.5(6) . . . . ?
